data_2213901
loop_
_publ_author_name
'G\"ul, Zarife Sibel'
'Er\,sahin, Ferda'
'A\<gar, Erbil'
'I\,s\?ik, \,Samil'

_publ_section_title
;
 (<i>E</i>)-2-[4-(Dimethylamino)phenyliminomethyl]-6-methylphenol
;
_journal_coeditor_code LX2009
_journal_issue 6
_journal_name_full 'Acta Crystallographica Section E'
_journal_page_first o2902
_journal_page_last o2902
_journal_paper_doi 10.1107/S1600536807022556
_journal_volume 63
_journal_year 2007
_chemical_formula_iupac 'C16 H18 N2 O'
_chemical_formula_moiety 'C16 H18 N2 O'
_chemical_formula_sum 'C16 H18 N2 O'
_chemical_formula_weight 254.32
_chemical_name_systematic
;
(<i>E</i>)-2-[4-(Dimethylamino)phenyliminomethyl]-6-methylphenol
;
_space_group_IT_number 14
_symmetry_cell_setting monoclinic
_symmetry_space_group_name_Hall '-P 2ybc'
_symmetry_space_group_name_H-M 'P 1 21/c 1'
_atom_sites_solution_hydrogens geom
_atom_sites_solution_primary direct
_atom_sites_solution_secondary difmap
_audit_creation_method SHELXL-97
_cell_angle_alpha 90.00
_cell_angle_beta 100.502(9)
_cell_angle_gamma 90.00
_cell_formula_units_Z 4
_cell_length_a 8.3899(9)
_cell_length_b 6.0651(4)
_cell_length_c 28.305(3)
_cell_measurement_reflns_used 6157
_cell_measurement_temperature 296
_cell_measurement_theta_max 29.05
_cell_measurement_theta_min 2.19
_cell_volume 1416.2(2)
_computing_cell_refinement X-AREA
_computing_data_collection 'X-AREA (Stoe & Cie, 2002)'
_computing_data_reduction 'X-RED32 (Stoe & Cie, 2002)'
_computing_molecular_graphics 'ORTEP-3 for Windows (Farrugia, 1997)'
_computing_publication_material 'WinGX (Farrugia, 1999)'
_computing_structure_refinement 'SHELXL97 (Sheldrick, 1997)'
_computing_structure_solution 'SHELXS97 (Sheldrick, 1997)'
_diffrn_ambient_temperature 296
_diffrn_detector_area_resol_mean 6.67
_diffrn_measured_fraction_theta_full 0.999
_diffrn_measured_fraction_theta_max 0.999
_diffrn_measurement_device_type 'Stoe IPDS II'
_diffrn_measurement_method \w
_diffrn_radiation_monochromator graphite
_diffrn_radiation_source 'fine-focus sealed tube'
_diffrn_radiation_type MoK\a
_diffrn_radiation_wavelength 0.71073
_diffrn_reflns_av_R_equivalents 0.0851
_diffrn_reflns_av_sigmaI/netI 0.0613
_diffrn_reflns_limit_h_max 10
_diffrn_reflns_limit_h_min -10
_diffrn_reflns_limit_k_max 7
_diffrn_reflns_limit_k_min -7
_diffrn_reflns_limit_l_max 34
_diffrn_reflns_limit_l_min -34
_diffrn_reflns_number 13978
_diffrn_reflns_theta_full 25.99
_diffrn_reflns_theta_max 25.99
_diffrn_reflns_theta_min 2.47
_diffrn_standards_decay_% <2
_diffrn_standards_number 0
_exptl_absorpt_coefficient_mu 0.075
_exptl_absorpt_correction_T_max 0.9957
_exptl_absorpt_correction_T_min 0.9524
_exptl_absorpt_correction_type 'integration from crystal shape'
_exptl_absorpt_process_details '(X-RED32; Stoe & Cie, 2002)'
_exptl_crystal_colour yellow
_exptl_crystal_density_diffrn 1.193
_exptl_crystal_density_method 'not measured'
_exptl_crystal_description prism
_exptl_crystal_F_000 544
_exptl_crystal_size_max 0.80
_exptl_crystal_size_mid 0.42
_exptl_crystal_size_min 0.04
_refine_diff_density_max 0.101
_refine_diff_density_min -0.103
_refine_ls_extinction_method none
_refine_ls_goodness_of_fit_ref 0.823
_refine_ls_hydrogen_treatment mixed
_refine_ls_matrix_type full
_refine_ls_number_parameters 177
_refine_ls_number_reflns 2784
_refine_ls_number_restraints 0
_refine_ls_restrained_S_all 0.823
_refine_ls_R_factor_all 0.1221
_refine_ls_R_factor_gt 0.0440
_refine_ls_shift/su_max 0.000
_refine_ls_shift/su_mean 0.000
_refine_ls_structure_factor_coef Fsqd
_refine_ls_weighting_details 'calc w=1/[\s^2^(Fo^2^)+(0.0468P)^2^] where P=(Fo^2^+2Fc^2^)/3'
_refine_ls_weighting_scheme calc
_refine_ls_wR_factor_gt 0.0937
_refine_ls_wR_factor_ref 0.1123
_reflns_number_gt 1105
_reflns_number_total 2784
_reflns_threshold_expression I>2\s(I)
_cod_data_source_file lx2009.cif
_cod_data_source_block I
_cod_original_sg_symbol_H-M 'P 21/c'
_cod_database_code 2213901
_cod_database_fobs_code 2213901

loop_
_symmetry_equiv_pos_as_xyz
'x, y, z'
'-x, y+1/2, -z+1/2'
'-x, -y, -z'
'x, -y-1/2, z-1/2'

loop_
_atom_site_type_symbol
_atom_site_label
_atom_site_fract_x
_atom_site_fract_y
_atom_site_fract_z
_atom_site_U_iso_or_equiv
_atom_site_adp_type
_atom_site_calc_flag
_atom_site_refinement_flags
_atom_site_occupancy
C C1 0.6175(2) 0.6277(4) 0.88499(8) 0.0785(6) Uani d . 1
C C2 0.7394(3) 0.7759(5) 0.90267(10) 0.1035(8) Uani d . 1
H H2 0.7608 0.8932 0.8836 0.124 Uiso calc R 1
C C3 0.8291(3) 0.7513(6) 0.94819(12) 0.1255(11) Uani d . 1
H H3 0.9114 0.8504 0.9598 0.151 Uiso calc R 1
C C4 0.7955(4) 0.5784(7) 0.97624(10) 0.1163(11) Uani d . 1
H H4 0.8567 0.5629 1.0069 0.140 Uiso calc R 1
C C5 0.6757(3) 0.4286(5) 0.96084(9) 0.1018(9) Uani d . 1
C C6 0.5880(3) 0.4526(5) 0.91436(8) 0.0836(7) Uani d . 1
C C7 0.5235(2) 0.6566(4) 0.83744(8) 0.0783(6) Uani d . 1
H H7 0.5445 0.7773 0.8192 0.094 Uiso calc R 1
C C8 0.3122(2) 0.5455(4) 0.77405(7) 0.0651(5) Uani d . 1
C C9 0.3143(3) 0.7199(4) 0.74297(8) 0.0810(6) Uani d . 1
H H9 0.3916 0.8301 0.7508 0.097 Uiso calc R 1
C C10 0.2044(3) 0.7343(4) 0.70062(8) 0.0805(6) Uani d . 1
H H10 0.2094 0.8538 0.6804 0.097 Uiso calc R 1
C C11 0.0858(2) 0.5740(3) 0.68735(7) 0.0659(5) Uani d . 1
C C12 0.0882(2) 0.3937(3) 0.71795(7) 0.0716(6) Uani d . 1
H H12 0.0146 0.2793 0.7098 0.086 Uiso calc R 1
C C13 0.1987(2) 0.3840(3) 0.76009(8) 0.0734(6) Uani d . 1
H H13 0.1966 0.2627 0.7801 0.088 Uiso calc R 1
C C14 -0.0300(3) 0.7795(4) 0.61455(9) 0.1074(9) Uani d . 1
H H14A -0.1177 0.7648 0.5877 0.161 Uiso calc R 1
H H14B 0.0708 0.7862 0.6031 0.161 Uiso calc R 1
H H14C -0.0441 0.9121 0.6318 0.161 Uiso calc R 1
C C15 -0.1539(3) 0.4305(4) 0.63341(9) 0.0966(7) Uani d . 1
H H15A -0.2220 0.4710 0.6036 0.145 Uiso calc R 1
H H15B -0.2178 0.4229 0.6583 0.145 Uiso calc R 1
H H15C -0.1057 0.2893 0.6300 0.145 Uiso calc R 1
C C16 0.6370(4) 0.2447(6) 0.99256(10) 0.1431(13) Uani d . 1
H H16A 0.7109 0.2496 1.0227 0.215 Uiso calc R 1
H H16B 0.6473 0.1057 0.9772 0.215 Uiso calc R 1
H H16C 0.5280 0.2615 0.9980 0.215 Uiso calc R 1
N N1 0.41195(19) 0.5207(3) 0.81961(6) 0.0732(5) Uani d . 1
N N2 -0.0287(2) 0.5925(3) 0.64594(6) 0.0781(5) Uani d . 1
O O1 0.4702(2) 0.3038(3) 0.89906(8) 0.1108(6) Uani d . 1
H H1 0.439(4) 0.354(5) 0.8653(14) 0.169(13) Uiso d . 1

loop_
_atom_site_aniso_label
_atom_site_aniso_U_11
_atom_site_aniso_U_22
_atom_site_aniso_U_33
_atom_site_aniso_U_12
_atom_site_aniso_U_13
_atom_site_aniso_U_23
C1 0.0598(13) 0.1073(18) 0.0686(15) 0.0066(13) 0.0119(11) -0.0091(14)
C2 0.0801(17) 0.140(2) 0.087(2) -0.0121(16) 0.0073(15) -0.0164(16)
C3 0.090(2) 0.182(3) 0.095(2) -0.002(2) -0.0073(18) -0.040(2)
C4 0.087(2) 0.184(3) 0.0726(18) 0.039(2) -0.0004(16) -0.026(2)
C5 0.0864(17) 0.144(3) 0.0718(18) 0.0399(18) 0.0065(14) -0.0058(18)
C6 0.0676(14) 0.111(2) 0.0711(16) 0.0220(14) 0.0087(12) -0.0001(15)
C7 0.0625(13) 0.1002(17) 0.0728(16) 0.0053(13) 0.0140(12) 0.0016(12)
C8 0.0571(11) 0.0760(14) 0.0612(13) 0.0012(11) 0.0084(10) 0.0033(11)
C9 0.0691(14) 0.0878(16) 0.0826(16) -0.0151(11) 0.0044(12) 0.0120(13)
C10 0.0778(14) 0.0846(15) 0.0757(15) -0.0138(13) 0.0048(12) 0.0241(13)
C11 0.0644(12) 0.0735(14) 0.0592(12) 0.0009(11) 0.0101(10) 0.0012(11)
C12 0.0739(13) 0.0657(13) 0.0717(14) -0.0097(11) 0.0044(11) 0.0089(12)
C13 0.0774(13) 0.0722(14) 0.0672(13) -0.0004(12) 0.0039(11) 0.0151(11)
C14 0.1044(19) 0.115(2) 0.0925(19) -0.0050(15) -0.0103(15) 0.0396(16)
C15 0.0992(16) 0.0915(16) 0.0869(17) -0.0078(15) -0.0150(13) -0.0023(14)
C16 0.165(3) 0.183(3) 0.078(2) 0.061(2) 0.014(2) 0.032(2)
N1 0.0570(9) 0.0914(13) 0.0684(11) 0.0052(10) 0.0045(9) 0.0014(10)
N2 0.0798(11) 0.0818(12) 0.0674(11) -0.0053(10) -0.0008(9) 0.0096(10)
O1 0.1058(14) 0.1237(15) 0.0945(14) -0.0067(11) -0.0040(11) 0.0253(12)

loop_
_atom_type_symbol
_atom_type_description
_atom_type_scat_dispersion_real
_atom_type_scat_dispersion_imag
_atom_type_scat_source
C C 0.0033 0.0016 'International Tables Vol C Tables 4.2.6.8 and 6.1.1.4'
H H 0.0000 0.0000 'International Tables Vol C Tables 4.2.6.8 and 6.1.1.4'
N N 0.0061 0.0033 'International Tables Vol C Tables 4.2.6.8 and 6.1.1.4'
O O 0.0106 0.0060 'International Tables Vol C Tables 4.2.6.8 and 6.1.1.4'

loop_
_geom_angle_atom_site_label_1
_geom_angle_atom_site_label_2
_geom_angle_atom_site_label_3
_geom_angle
C2 C1 C6 118.5(2)
C2 C1 C7 120.0(3)
C6 C1 C7 121.4(2)
C3 C2 C1 120.6(3)
C3 C2 H2 119.7
C1 C2 H2 119.7
C4 C3 C2 119.2(3)
C4 C3 H3 120.4
C2 C3 H3 120.4
C5 C4 C3 122.6(3)
C5 C4 H4 118.7
C3 C4 H4 118.7
C4 C5 C6 117.6(3)
C4 C5 C16 122.0(3)
C6 C5 C16 120.4(3)
O1 C6 C5 117.6(3)
O1 C6 C1 121.1(2)
C5 C6 C1 121.3(3)
N1 C7 C1 121.7(2)
N1 C7 H7 119.1
C1 C7 H7 119.1
C13 C8 C9 116.9(2)
C13 C8 N1 116.8(2)
C9 C8 N1 126.2(2)
C10 C9 C8 121.4(2)
C10 C9 H9 119.3
C8 C9 H9 119.3
C9 C10 C11 121.5(2)
C9 C10 H10 119.2
C11 C10 H10 119.2
N2 C11 C12 121.5(2)
N2 C11 C10 121.7(2)
C12 C11 C10 116.83(19)
C13 C12 C11 120.4(2)
C13 C12 H12 119.8
C11 C12 H12 119.8
C12 C13 C8 122.9(2)
C12 C13 H13 118.6
C8 C13 H13 118.6
N2 C14 H14A 109.5
N2 C14 H14B 109.5
H14A C14 H14B 109.5
N2 C14 H14C 109.5
H14A C14 H14C 109.5
H14B C14 H14C 109.5
N2 C15 H15A 109.5
N2 C15 H15B 109.5
H15A C15 H15B 109.5
N2 C15 H15C 109.5
H15A C15 H15C 109.5
H15B C15 H15C 109.5
C5 C16 H16A 109.5
C5 C16 H16B 109.5
H16A C16 H16B 109.5
C5 C16 H16C 109.5
H16A C16 H16C 109.5
H16B C16 H16C 109.5
C7 N1 C8 124.1(2)
C11 N2 C15 121.32(19)
C11 N2 C14 121.0(2)
C15 N2 C14 117.7(2)
C6 O1 H1 98.8(19)

loop_
_geom_bond_atom_site_label_1
_geom_bond_atom_site_label_2
_geom_bond_distance
C1 C7 1.441(3)
C6 O1 1.350(3)
C7 N1 1.280(2)
C8 N1 1.412(2)
C1 C2 1.385(3)
C1 C6 1.398(3)
C2 C3 1.376(4)
C2 H2 0.9300
C3 C4 1.375(4)
C3 H3 0.9300
C4 C5 1.365(4)
C4 H4 0.9300
C5 C6 1.393(3)
C5 C16 1.504(4)
C7 H7 0.9300
C8 C13 1.373(3)
C8 C9 1.378(3)
C9 C10 1.375(3)
C9 H9 0.9300
C10 C11 1.393(3)
C10 H10 0.9300
C11 N2 1.378(2)
C11 C12 1.393(3)
C12 C13 1.372(3)
C12 H12 0.9300
C13 H13 0.9300
C14 N2 1.439(3)
C14 H14A 0.9600
C14 H14B 0.9600
C14 H14C 0.9600
C15 N2 1.435(3)
C15 H15A 0.9600
C15 H15B 0.9600
C15 H15C 0.9600
C16 H16A 0.9600
C16 H16B 0.9600
C16 H16C 0.9600
O1 H1 0.99(4)

loop_
_geom_hbond_atom_site_label_D
_geom_hbond_atom_site_label_H
_geom_hbond_atom_site_label_A
_geom_hbond_distance_DH
_geom_hbond_distance_HA
_geom_hbond_distance_DA
_geom_hbond_angle_DHA
O1 H1 N1 0.99(4) 1.62(4) 2.574(3) 159(3)

loop_
_geom_torsion_atom_site_label_1
_geom_torsion_atom_site_label_2
_geom_torsion_atom_site_label_3
_geom_torsion_atom_site_label_4
_geom_torsion
C6 C1 C2 C3 -0.1(3)
C7 C1 C2 C3 179.4(2)
C1 C2 C3 C4 -0.6(4)
C2 C3 C4 C5 -0.1(4)
C3 C4 C5 C6 1.4(4)
C3 C4 C5 C16 -178.0(3)
C4 C5 C6 O1 179.6(2)
C16 C5 C6 O1 -1.0(3)
C4 C5 C6 C1 -2.0(3)
C16 C5 C6 C1 177.3(2)
C2 C1 C6 O1 179.7(2)
C7 C1 C6 O1 0.2(3)
C2 C1 C6 C5 1.5(3)
C7 C1 C6 C5 -178.1(2)
C2 C1 C7 N1 178.7(2)
C6 C1 C7 N1 -1.8(3)
C13 C8 C9 C10 1.9(3)
N1 C8 C9 C10 -175.8(2)
C8 C9 C10 C11 0.3(3)
C9 C10 C11 N2 177.2(2)
C9 C10 C11 C12 -2.8(3)
N2 C11 C12 C13 -176.96(19)
C10 C11 C12 C13 3.0(3)
C11 C12 C13 C8 -0.9(3)
C9 C8 C13 C12 -1.6(3)
N1 C8 C13 C12 176.32(18)
C1 C7 N1 C8 177.48(18)
C13 C8 N1 C7 179.63(18)
C9 C8 N1 C7 -2.7(3)
C12 C11 N2 C15 2.2(3)
C10 C11 N2 C15 -177.8(2)
C12 C11 N2 C14 -179.94(19)
C10 C11 N2 C14 0.1(3)

loop_
_cod_related_entry_id
_cod_related_entry_database
_cod_related_entry_code
1 ChemSpider 30655252
